data_7160051
loop_
_publ_author_name
'Kitagaki, Shinji'
'Nakayoshi, Tomoki'
'Masunaka, Sota'
'Uchida, Akane'
'Inano, Mai'
'Yoshida, Emika'
'Washino, Yusuke'
'Aoyama, Hiroshi'
'Yoshida, Keisuke'

_publ_section_title
;
 Highly regio- and stereoselective (3 + 2) annulation reaction of
 allenoates with 3-methyleneindolin-2-ones catalyzed by a planar chiral
 [2.2]paracyclophane-based bifunctional phosphine-phenol catalyst.
;
_journal_issue 38
_journal_name_full 'Organic &amp; biomolecular chemistry'
_journal_page_first 7817
_journal_page_last 7833
_journal_paper_doi 10.1039/d4ob00831f
_journal_volume 22
_journal_year 2024
_chemical_absolute_configuration 'CHOOSE rm ad rmad syn or unk'
_chemical_formula_moiety 'C38 H37 O P'
_chemical_formula_sum 'C38 H37 O P'
_chemical_formula_weight 540.68
_space_group_crystal_system monoclinic
_space_group_IT_number 4
_space_group_name_Hall 'P 2yb'
_space_group_name_H-M_alt 'P 1 21 1'
_atom_sites_solution_hydrogens geom
_atom_sites_solution_primary direct
_atom_sites_solution_secondary difmap
_audit_update_record
;
2024-03-28 deposited with the CCDC.	2024-07-05 downloaded from the CCDC.
;
_cell_angle_alpha 90.0000
_cell_angle_beta 95.211(7)
_cell_angle_gamma 90.0000
_cell_formula_units_Z 2
_cell_length_a 9.79364(19)
_cell_length_b 10.5919(2)
_cell_length_c 14.5081(3)
_cell_measurement_reflns_used 15923
_cell_measurement_temperature 296
_cell_measurement_theta_max 68.22
_cell_measurement_theta_min 3.06
_cell_volume 1498.75(5)
_computing_cell_refinement 'RAPID AUTO'
_computing_data_collection 'RAPID AUTO (Rigaku, ????)'
_computing_data_reduction 'RAPID AUTO'
_computing_molecular_graphics 'CrystalStructure 4.2.5'
_computing_publication_material 'CrystalStructure 4.2.5 (Rigaku, 2017)'
_computing_structure_refinement 'SHELXL Version 2018/3 (Sheldrick, 2008)'
_computing_structure_solution 'SIR92 (Altomare, et al., 1994)'
_diffrn_ambient_temperature 296
_diffrn_detector_area_resol_mean 10.000
_diffrn_measured_fraction_theta_full 0.999
_diffrn_measured_fraction_theta_max 0.999
_diffrn_measurement_device_type 'Rigaku R-AXIS RAPID'
_diffrn_measurement_method \w
_diffrn_radiation_type 'Cu K\a'
_diffrn_radiation_wavelength 1.54187
_diffrn_reflns_av_R_equivalents 0.0451
_diffrn_reflns_Laue_measured_fraction_full 0.999
_diffrn_reflns_Laue_measured_fraction_max 0.999
_diffrn_reflns_limit_h_max 11
_diffrn_reflns_limit_h_min -11
_diffrn_reflns_limit_k_max 12
_diffrn_reflns_limit_k_min -12
_diffrn_reflns_limit_l_max 17
_diffrn_reflns_limit_l_min -17
_diffrn_reflns_number 15526
_diffrn_reflns_point_group_measured_fraction_full 0.970
_diffrn_reflns_point_group_measured_fraction_max 0.968
_diffrn_reflns_theta_full 67.687
_diffrn_reflns_theta_max 68.221
_diffrn_reflns_theta_min 3.059
_diffrn_standards_number 0
_exptl_absorpt_coefficient_mu 1.018
_exptl_absorpt_correction_T_max 0.443
_exptl_absorpt_correction_T_min 0.336
_exptl_absorpt_correction_type multi-scan
_exptl_absorpt_process_details 'ABSCOR (Rigaku, 1995)'
_exptl_crystal_colour white
_exptl_crystal_density_diffrn 1.198
_exptl_crystal_density_method 'not measured'
_exptl_crystal_description block
_exptl_crystal_F_000 576.00
_exptl_crystal_size_max 0.830
_exptl_crystal_size_mid 0.810
_exptl_crystal_size_min 0.800
_refine_diff_density_max 0.27
_refine_diff_density_min -0.41
_refine_ls_abs_structure_details
;
 Flack x determined using 2151 quotients [(I+)-(I-)]/[(I+)+(I-)]
 (Parsons, Flack and Wagner, Acta Cryst. B69 (2013) 249-259).
;
_refine_ls_abs_structure_Flack 0.003(11)
_refine_ls_extinction_method none
_refine_ls_goodness_of_fit_ref 1.104
_refine_ls_hydrogen_treatment constr
_refine_ls_number_parameters 362
_refine_ls_number_reflns 5305
_refine_ls_number_restraints 1
_refine_ls_R_factor_all 0.0471
_refine_ls_R_factor_gt 0.0460
_refine_ls_shift/su_max 0.045
_refine_ls_structure_factor_coef Fsqd
_refine_ls_weighting_details 'w = 1/[\s^2^(Fo^2^)+(0.0723P)^2^+0.1487P] where P=(Fo^2^+2Fc^2^)/3'
_refine_ls_weighting_scheme calc
_refine_ls_wR_factor_gt 0.1154
_refine_ls_wR_factor_ref 0.1160
_reflns_Friedel_coverage 0.832
_reflns_Friedel_fraction_full 0.937
_reflns_Friedel_fraction_max 0.934
_reflns_number_gt 5125
_reflns_number_total 5305
_reflns_threshold_expression F^2^>2.0\s(F^2^)
_cod_data_source_file d4ob00831f3.cif
_cod_data_source_block 1
_cod_depositor_comments 'Adding full bibliography for 7160051--7160053.cif.'
_cod_original_cell_volume 1498.76(5)
_cod_database_code 7160051

loop_
_space_group_symop_id
_space_group_symop_operation_xyz
1 +X,+Y,+Z
2 -X,1/2+Y,-Z

loop_
_atom_site_label
_atom_site_type_symbol
_atom_site_fract_x
_atom_site_fract_y
_atom_site_fract_z
_atom_site_U_iso_or_equiv
_atom_site_adp_type
_atom_site_occupancy
_atom_site_site_symmetry_order
_atom_site_calc_flag
_atom_site_refinement_flags_posn
_atom_site_refinement_flags_adp
_atom_site_refinement_flags_occupancy
_atom_site_disorder_assembly
_atom_site_disorder_group
P1 P 0.86723(7) 0.22925(7) 0.69555(5) 0.02255(18) Uani 1 1 d . . . . .
O1 O 0.4166(3) 0.5418(2) 0.76785(19) 0.0420(6) Uani 1 1 d . . . . .
H1 H 0.475094 0.486941 0.777996 0.050 Uiso 1 1 calc R U . . .
C1 C 0.7054(3) 0.2390(3) 0.74927(18) 0.0218(5) Uani 1 1 d . . . . .
C2 C 0.6968(3) 0.2501(3) 0.84410(19) 0.0256(6) Uani 1 1 d . . . . .
H2 H 0.776817 0.256234 0.883629 0.031 Uiso 1 1 calc R U . . .
C3 C 0.5701(3) 0.2520(3) 0.88074(19) 0.0282(7) Uani 1 1 d . . . . .
C4 C 0.4518(3) 0.2460(3) 0.8205(2) 0.0282(6) Uani 1 1 d . . . . .
H4 H 0.366978 0.248383 0.844476 0.034 Uiso 1 1 calc R U . . .
C5 C 0.4565(3) 0.2367(3) 0.7248(2) 0.0266(6) Uani 1 1 d . . . . .
C6 C 0.5842(3) 0.2315(3) 0.69058(18) 0.0233(5) Uani 1 1 d . . . . .
H6 H 0.589287 0.222792 0.627191 0.028 Uiso 1 1 calc R U . . .
C7 C 0.5613(4) 0.2610(4) 0.9838(2) 0.0467(10) Uani 1 1 d . . . . .
H7A H 0.652075 0.264241 1.014831 0.056 Uiso 1 1 calc R U . . .
H7B H 0.512167 0.336121 0.997543 0.056 Uiso 1 1 calc R U . . .
H7C H 0.514053 0.188429 1.004587 0.056 Uiso 1 1 calc R U . . .
C8 C 0.3269(3) 0.2329(4) 0.6615(2) 0.0399(8) Uani 1 1 d . . . . .
H8A H 0.249408 0.237459 0.697385 0.048 Uiso 1 1 calc R U . . .
H8B H 0.325039 0.303288 0.619675 0.048 Uiso 1 1 calc R U . . .
H8C H 0.323227 0.155622 0.626787 0.048 Uiso 1 1 calc R U . . .
C9 C 0.9919(3) 0.2529(3) 0.7960(2) 0.0272(7) Uani 1 1 d . . . . .
C10 C 1.0328(3) 0.3705(3) 0.8314(2) 0.0301(7) Uani 1 1 d . . . . .
H10 H 1.000890 0.443258 0.800775 0.036 Uiso 1 1 calc R U . . .
C11 C 1.1211(3) 0.3808(4) 0.9125(2) 0.0364(8) Uani 1 1 d . . . . .
C12 C 1.1689(4) 0.5081(5) 0.9475(3) 0.0531(11) Uani 1 1 d . . . . .
H12A H 1.128148 0.572550 0.907384 0.064 Uiso 1 1 calc R U . . .
H12B H 1.142310 0.520405 1.008930 0.064 Uiso 1 1 calc R U . . .
H12C H 1.266963 0.512856 0.948578 0.064 Uiso 1 1 calc R U . . .
C13 C 1.1646(3) 0.2713(4) 0.9576(2) 0.0410(9) Uani 1 1 d . . . . .
H13 H 1.219836 0.277443 1.013039 0.049 Uiso 1 1 calc R U . . .
C14 C 1.1287(3) 0.1521(4) 0.9232(3) 0.0395(9) Uani 1 1 d . . . . .
C15 C 1.0426(3) 0.1443(4) 0.8415(2) 0.0330(7) Uani 1 1 d . . . . .
H15 H 1.018665 0.065500 0.816834 0.040 Uiso 1 1 calc R U . . .
C16 C 1.1859(4) 0.0336(5) 0.9707(3) 0.0613(13) Uani 1 1 d . . . . .
H16A H 1.242671 0.056286 1.025667 0.074 Uiso 1 1 calc R U . . .
H16B H 1.111712 -0.018633 0.987082 0.074 Uiso 1 1 calc R U . . .
H16C H 1.239519 -0.011859 0.929577 0.074 Uiso 1 1 calc R U . . .
C17 C 0.8706(3) 0.3823(3) 0.63639(18) 0.0221(6) Uani 1 1 d . . . . .
C18 C 0.9823(3) 0.4037(3) 0.5849(2) 0.0281(7) Uani 1 1 d . . . . .
H18 H 1.050545 0.342925 0.583243 0.034 Uiso 1 1 calc R U . . .
C19 C 0.9914(3) 0.5160(3) 0.5361(2) 0.0332(7) Uani 1 1 d . . . . .
H19 H 1.064874 0.529765 0.501026 0.040 Uiso 1 1 calc R U . . .
C20 C 0.8917(3) 0.6065(3) 0.5398(2) 0.0312(7) Uani 1 1 d . . . . .
H20 H 0.899584 0.681881 0.507925 0.037 Uiso 1 1 calc R U . . .
C21 C 0.7789(3) 0.5878(3) 0.5904(2) 0.0249(6) Uani 1 1 d . . . . .
C22 C 0.7699(3) 0.4743(3) 0.6375(2) 0.0221(6) Uani 1 1 d . . . . .
H22 H 0.694540 0.459600 0.670660 0.026 Uiso 1 1 calc R U . . .
C23 C 0.6713(3) 0.6874(3) 0.5905(2) 0.0256(7) Uani 1 1 d . . . . .
C24 C 0.5331(3) 0.6546(3) 0.57598(19) 0.0260(6) Uani 1 1 d . . . . .
H24 H 0.509301 0.570441 0.565638 0.031 Uiso 1 1 calc R U . . .
C25 C 0.4298(3) 0.7453(3) 0.57661(19) 0.0329(7) Uani 1 1 d . . . . .
C26 C 0.4691(4) 0.8711(3) 0.5728(2) 0.0378(8) Uani 1 1 d . . . . .
H26 H 0.403874 0.933154 0.557170 0.045 Uiso 1 1 calc R U . . .
C27 C 0.6051(4) 0.9038(3) 0.5924(2) 0.0383(8) Uani 1 1 d . . . . .
H27 H 0.629423 0.988708 0.592859 0.046 Uiso 1 1 calc R U . . .
C28 C 0.7069(4) 0.8131(3) 0.6116(2) 0.0318(7) Uani 1 1 d . . . . .
C29 C 0.8334(4) 0.8487(4) 0.6742(3) 0.0411(8) Uani 1 1 d . . . . .
H29A H 0.847220 0.939193 0.671351 0.049 Uiso 1 1 calc R U . . .
H29B H 0.912934 0.807750 0.652324 0.049 Uiso 1 1 calc R U . . .
C30 C 0.8203(5) 0.8086(5) 0.7781(3) 0.0541(11) Uani 1 1 d . . . . .
H30A H 0.866765 0.728634 0.789964 0.065 Uiso 1 1 calc R U . . .
H30B H 0.865927 0.871175 0.818902 0.065 Uiso 1 1 calc R U . . .
C31 C 0.6730(4) 0.7959(4) 0.8006(2) 0.0407(9) Uani 1 1 d . . . . .
C32 C 0.5841(5) 0.8978(4) 0.8023(2) 0.0470(10) Uani 1 1 d . . . . .
H32 H 0.618315 0.978021 0.816557 0.056 Uiso 1 1 calc R U . . .
C33 C 0.4445(5) 0.8798(4) 0.7829(2) 0.0428(9) Uani 1 1 d . . . . .
H33 H 0.386305 0.949016 0.783934 0.051 Uiso 1 1 calc R U . . .
C34 C 0.3887(4) 0.7619(3) 0.7621(2) 0.0378(8) Uani 1 1 d . . . . .
C35 C 0.4760(4) 0.6589(3) 0.7812(2) 0.0325(7) Uani 1 1 d . . . . .
C36 C 0.6154(4) 0.6745(3) 0.7995(2) 0.0338(8) Uani 1 1 d . . . . .
H36 H 0.671580 0.604456 0.811099 0.041 Uiso 1 1 calc R U . . .
C37 C 0.2577(4) 0.7476(4) 0.6997(3) 0.0477(10) Uani 1 1 d . . . . .
H37A H 0.207796 0.826823 0.697613 0.057 Uiso 1 1 calc R U . . .
H37B H 0.200640 0.683848 0.725029 0.057 Uiso 1 1 calc R U . . .
C38 C 0.2867(4) 0.7088(4) 0.5985(3) 0.0428(9) Uani 1 1 d . . . . .
H38A H 0.275521 0.618174 0.591481 0.051 Uiso 1 1 calc R U . . .
H38B H 0.220112 0.749400 0.554623 0.051 Uiso 1 1 calc R U . . .

loop_
_atom_site_aniso_label
_atom_site_aniso_U_11
_atom_site_aniso_U_22
_atom_site_aniso_U_33
_atom_site_aniso_U_23
_atom_site_aniso_U_13
_atom_site_aniso_U_12
P1 0.0246(3) 0.0204(3) 0.0223(3) -0.0012(3) 0.0006(3) 0.0024(3)
O1 0.0506(15) 0.0263(13) 0.0497(15) 0.0024(11) 0.0084(12) -0.0038(11)
C1 0.0257(13) 0.0151(13) 0.0243(13) 0.0010(13) 0.0004(10) -0.0005(12)
C2 0.0269(14) 0.0264(17) 0.0229(14) 0.0024(12) -0.0010(11) -0.0024(12)
C3 0.0361(15) 0.0294(18) 0.0191(13) -0.0005(12) 0.0032(11) -0.0026(13)
C4 0.0273(14) 0.0298(17) 0.0282(14) 0.0014(13) 0.0063(11) 0.0001(13)
C5 0.0285(14) 0.0235(14) 0.0272(14) -0.0003(14) 0.0002(11) 0.0017(14)
C6 0.0299(14) 0.0200(13) 0.0196(12) 0.0000(13) -0.0004(10) 0.0003(13)
C7 0.0434(19) 0.077(3) 0.0202(15) -0.0031(17) 0.0069(13) -0.0027(19)
C8 0.0298(15) 0.056(2) 0.0326(16) 0.0022(19) -0.0014(12) 0.0013(18)
C9 0.0251(14) 0.0324(18) 0.0247(14) 0.0003(13) 0.0042(11) 0.0018(13)
C10 0.0274(15) 0.0352(18) 0.0276(15) -0.0021(14) 0.0025(12) -0.0010(14)
C11 0.0273(16) 0.053(2) 0.0294(17) -0.0074(16) 0.0065(13) -0.0039(16)
C12 0.045(2) 0.071(3) 0.041(2) -0.021(2) -0.0029(16) -0.013(2)
C13 0.0251(16) 0.075(3) 0.0224(15) 0.0050(17) -0.0001(12) -0.0013(17)
C14 0.0256(17) 0.060(2) 0.0332(18) 0.0164(18) 0.0028(14) 0.0036(16)
C15 0.0270(16) 0.0384(19) 0.0335(17) 0.0064(15) 0.0013(13) 0.0013(14)
C16 0.048(2) 0.080(3) 0.054(3) 0.033(2) -0.0079(19) 0.008(2)
C17 0.0266(14) 0.0221(14) 0.0171(13) -0.0014(11) -0.0003(11) -0.0008(12)
C18 0.0253(15) 0.0315(16) 0.0275(15) -0.0034(13) 0.0034(12) 0.0012(13)
C19 0.0330(16) 0.0399(18) 0.0279(15) 0.0013(15) 0.0092(13) -0.0075(15)
C20 0.0351(17) 0.0288(16) 0.0300(16) 0.0077(13) 0.0041(13) -0.0080(14)
C21 0.0314(16) 0.0229(15) 0.0196(13) -0.0020(12) -0.0018(11) -0.0018(12)
C22 0.0240(14) 0.0238(15) 0.0185(13) -0.0012(11) 0.0020(10) -0.0040(11)
C23 0.0374(17) 0.0211(15) 0.0181(13) 0.0040(11) 0.0016(12) 0.0003(12)
C24 0.0363(17) 0.0237(15) 0.0170(13) -0.0013(12) -0.0031(12) 0.0033(13)
C25 0.0418(17) 0.0380(19) 0.0178(13) 0.0011(13) -0.0028(11) 0.0106(16)
C26 0.059(2) 0.0317(18) 0.0227(15) 0.0071(14) 0.0014(15) 0.0184(17)
C27 0.069(3) 0.0211(16) 0.0249(16) 0.0045(13) 0.0069(16) 0.0000(16)
C28 0.052(2) 0.0197(15) 0.0238(15) 0.0050(12) 0.0029(14) -0.0038(14)
C29 0.056(2) 0.0286(18) 0.0384(19) -0.0009(15) 0.0042(16) -0.0134(16)
C30 0.066(3) 0.059(3) 0.034(2) 0.0004(19) -0.0124(18) -0.028(2)
C31 0.061(2) 0.042(2) 0.0176(14) -0.0007(14) -0.0062(15) -0.0164(19)
C32 0.092(3) 0.0267(18) 0.0223(16) -0.0043(14) 0.0022(17) -0.0115(19)
C33 0.074(3) 0.0296(19) 0.0261(17) 0.0017(15) 0.0132(17) 0.0074(19)
C34 0.053(2) 0.034(2) 0.0276(15) 0.0028(14) 0.0129(15) 0.0059(15)
C35 0.047(2) 0.0281(17) 0.0233(15) 0.0007(13) 0.0072(13) -0.0042(15)
C36 0.052(2) 0.0309(18) 0.0182(14) 0.0044(12) 0.0004(14) -0.0001(15)
C37 0.046(2) 0.051(3) 0.046(2) -0.0001(19) 0.0090(16) 0.0138(19)
C38 0.0370(18) 0.049(2) 0.0413(19) -0.0002(17) -0.0041(14) 0.0110(17)

loop_
_atom_type_symbol
_atom_type_description
_atom_type_scat_dispersion_real
_atom_type_scat_dispersion_imag
_atom_type_scat_source
C C 0.0181 0.0091
;
International Tables for Crystallography
(Vol. C, Tables 4.2.6.8 and 6.1.1.4)
;
H H 0.0000 0.0000
;
International Tables for Crystallography
(Vol. C, Table 6.1.1.4)
;
O O 0.0492 0.0322
;
International Tables for Crystallography
(Vol. C, Tables 4.2.6.8 and 6.1.1.4)
;
P P 0.2955 0.4335
;
International Tables for Crystallography
(Vol. C, Tables 4.2.6.8 and 6.1.1.4)
;

loop_
_geom_angle_atom_site_label_1
_geom_angle_atom_site_label_2
_geom_angle_atom_site_label_3
_geom_angle
_geom_angle_site_symmetry_1
_geom_angle_site_symmetry_3
_geom_angle_publ_flag
C1 P1 C9 101.20(12) . . ?
C1 P1 C17 101.66(13) . . ?
C9 P1 C17 102.26(14) . . ?
C35 O1 H1 109.5 . . ?
C2 C1 C6 118.9(2) . . ?
C2 C1 P1 123.9(2) . . ?
C6 C1 P1 117.2(2) . . ?
C3 C2 C1 120.9(3) . . ?
C3 C2 H2 119.5 . . ?
C1 C2 H2 119.5 . . ?
C4 C3 C2 118.7(3) . . ?
C4 C3 C7 120.5(3) . . ?
C2 C3 C7 120.8(3) . . ?
C3 C4 C5 121.9(3) . . ?
C3 C4 H4 119.1 . . ?
C5 C4 H4 119.1 . . ?
C6 C5 C4 118.1(3) . . ?
C6 C5 C8 121.3(3) . . ?
C4 C5 C8 120.6(3) . . ?
C5 C6 C1 121.5(2) . . ?
C5 C6 H6 119.3 . . ?
C1 C6 H6 119.3 . . ?
C3 C7 H7A 109.5 . . ?
C3 C7 H7B 109.5 . . ?
H7A C7 H7B 109.5 . . ?
C3 C7 H7C 109.5 . . ?
H7A C7 H7C 109.5 . . ?
H7B C7 H7C 109.5 . . ?
C5 C8 H8A 109.5 . . ?
C5 C8 H8B 109.5 . . ?
H8A C8 H8B 109.5 . . ?
C5 C8 H8C 109.5 . . ?
H8A C8 H8C 109.5 . . ?
H8B C8 H8C 109.5 . . ?
C10 C9 C15 119.0(3) . . ?
C10 C9 P1 124.4(2) . . ?
C15 C9 P1 116.6(3) . . ?
C9 C10 C11 121.0(3) . . ?
C9 C10 H10 119.5 . . ?
C11 C10 H10 119.5 . . ?
C13 C11 C10 118.3(3) . . ?
C13 C11 C12 121.4(3) . . ?
C10 C11 C12 120.3(4) . . ?
C11 C12 H12A 109.5 . . ?
C11 C12 H12B 109.5 . . ?
H12A C12 H12B 109.5 . . ?
C11 C12 H12C 109.5 . . ?
H12A C12 H12C 109.5 . . ?
H12B C12 H12C 109.5 . . ?
C11 C13 C14 122.4(3) . . ?
C11 C13 H13 118.8 . . ?
C14 C13 H13 118.8 . . ?
C15 C14 C13 118.2(3) . . ?
C15 C14 C16 120.6(4) . . ?
C13 C14 C16 121.2(3) . . ?
C14 C15 C9 121.1(3) . . ?
C14 C15 H15 119.5 . . ?
C9 C15 H15 119.5 . . ?
C14 C16 H16A 109.5 . . ?
C14 C16 H16B 109.5 . . ?
H16A C16 H16B 109.5 . . ?
C14 C16 H16C 109.5 . . ?
H16A C16 H16C 109.5 . . ?
H16B C16 H16C 109.5 . . ?
C22 C17 C18 118.9(3) . . ?
C22 C17 P1 124.9(2) . . ?
C18 C17 P1 116.2(2) . . ?
C19 C18 C17 120.0(3) . . ?
C19 C18 H18 120.0 . . ?
C17 C18 H18 120.0 . . ?
C20 C19 C18 119.9(3) . . ?
C20 C19 H19 120.0 . . ?
C18 C19 H19 120.0 . . ?
C19 C20 C21 121.4(3) . . ?
C19 C20 H20 119.3 . . ?
C21 C20 H20 119.3 . . ?
C22 C21 C20 118.0(3) . . ?
C22 C21 C23 122.4(3) . . ?
C20 C21 C23 119.6(3) . . ?
C17 C22 C21 121.7(3) . . ?
C17 C22 H22 119.2 . . ?
C21 C22 H22 119.2 . . ?
C24 C23 C28 119.2(3) . . ?
C24 C23 C21 120.0(3) . . ?
C28 C23 C21 120.6(3) . . ?
C25 C24 C23 121.5(3) . . ?
C25 C24 H24 119.3 . . ?
C23 C24 H24 119.3 . . ?
C26 C25 C24 117.1(3) . . ?
C26 C25 C38 121.2(3) . . ?
C24 C25 C38 120.7(3) . . ?
C27 C26 C25 119.9(3) . . ?
C27 C26 H26 120.1 . . ?
C25 C26 H26 120.1 . . ?
C26 C27 C28 121.8(3) . . ?
C26 C27 H27 119.1 . . ?
C28 C27 H27 119.1 . . ?
C27 C28 C23 116.8(3) . . ?
C27 C28 C29 118.6(3) . . ?
C23 C28 C29 122.7(3) . . ?
C28 C29 C30 111.8(3) . . ?
C28 C29 H29A 109.2 . . ?
C30 C29 H29A 109.2 . . ?
C28 C29 H29B 109.2 . . ?
C30 C29 H29B 109.2 . . ?
H29A C29 H29B 107.9 . . ?
C31 C30 C29 113.0(3) . . ?
C31 C30 H30A 109.0 . . ?
C29 C30 H30A 109.0 . . ?
C31 C30 H30B 109.0 . . ?
C29 C30 H30B 109.0 . . ?
H30A C30 H30B 107.8 . . ?
C32 C31 C36 117.4(4) . . ?
C32 C31 C30 123.1(4) . . ?
C36 C31 C30 118.0(4) . . ?
C33 C32 C31 119.9(3) . . ?
C33 C32 H32 120.0 . . ?
C31 C32 H32 120.0 . . ?
C32 C33 C34 122.1(4) . . ?
C32 C33 H33 118.9 . . ?
C34 C33 H33 118.9 . . ?
C33 C34 C35 116.0(4) . . ?
C33 C34 C37 121.2(3) . . ?
C35 C34 C37 120.8(3) . . ?
O1 C35 C36 122.3(3) . . ?
O1 C35 C34 115.6(3) . . ?
C36 C35 C34 121.5(3) . . ?
C35 C36 C31 120.2(3) . . ?
C35 C36 H36 119.9 . . ?
C31 C36 H36 119.9 . . ?
C34 C37 C38 111.7(3) . . ?
C34 C37 H37A 109.3 . . ?
C38 C37 H37A 109.3 . . ?
C34 C37 H37B 109.3 . . ?
C38 C37 H37B 109.3 . . ?
H37A C37 H37B 107.9 . . ?
C25 C38 C37 112.2(3) . . ?
C25 C38 H38A 109.2 . . ?
C37 C38 H38A 109.2 . . ?
C25 C38 H38B 109.2 . . ?
C37 C38 H38B 109.2 . . ?
H38A C38 H38B 107.9 . . ?

loop_
_geom_bond_atom_site_label_1
_geom_bond_atom_site_label_2
_geom_bond_distance
_geom_bond_site_symmetry_2
_geom_bond_publ_flag
P1 C1 1.832(3) . ?
P1 C9 1.831(3) . ?
P1 C17 1.836(3) . ?
O1 C35 1.376(4) . ?
O1 H1 0.8200 . ?
C1 C2 1.391(4) . ?
C1 C6 1.399(4) . ?
C2 C3 1.394(4) . ?
C2 H2 0.9300 . ?
C3 C4 1.388(4) . ?
C3 C7 1.508(4) . ?
C4 C5 1.396(4) . ?
C4 H4 0.9300 . ?
C5 C6 1.388(4) . ?
C5 C8 1.499(4) . ?
C6 H6 0.9300 . ?
C7 H7A 0.9600 . ?
C7 H7B 0.9600 . ?
C7 H7C 0.9600 . ?
C8 H8A 0.9600 . ?
C8 H8B 0.9600 . ?
C8 H8C 0.9600 . ?
C9 C10 1.392(5) . ?
C9 C15 1.394(5) . ?
C10 C11 1.399(4) . ?
C10 H10 0.9300 . ?
C11 C13 1.380(5) . ?
C11 C12 1.501(6) . ?
C12 H12A 0.9600 . ?
C12 H12B 0.9600 . ?
C12 H12C 0.9600 . ?
C13 C14 1.391(6) . ?
C13 H13 0.9300 . ?
C14 C15 1.394(5) . ?
C14 C16 1.514(6) . ?
C15 H15 0.9300 . ?
C16 H16A 0.9600 . ?
C16 H16B 0.9600 . ?
C16 H16C 0.9600 . ?
C17 C22 1.387(4) . ?
C17 C18 1.399(4) . ?
C18 C19 1.391(5) . ?
C18 H18 0.9300 . ?
C19 C20 1.372(5) . ?
C19 H19 0.9300 . ?
C20 C21 1.395(4) . ?
C20 H20 0.9300 . ?
C21 C22 1.390(4) . ?
C21 C23 1.492(4) . ?
C22 H22 0.9300 . ?
C23 C24 1.394(5) . ?
C23 C28 1.403(4) . ?
C24 C25 1.396(4) . ?
C24 H24 0.9300 . ?
C25 C26 1.390(5) . ?
C25 C38 1.515(5) . ?
C26 C27 1.381(5) . ?
C26 H26 0.9300 . ?
C27 C28 1.395(5) . ?
C27 H27 0.9300 . ?
C28 C29 1.516(5) . ?
C29 C30 1.582(5) . ?
C29 H29A 0.9700 . ?
C29 H29B 0.9700 . ?
C30 C31 1.513(6) . ?
C30 H30A 0.9700 . ?
C30 H30B 0.9700 . ?
C31 C32 1.388(6) . ?
C31 C36 1.403(5) . ?
C32 C33 1.384(6) . ?
C32 H32 0.9300 . ?
C33 C34 1.385(5) . ?
C33 H33 0.9300 . ?
C34 C35 1.398(5) . ?
C34 C37 1.510(5) . ?
C35 C36 1.377(5) . ?
C36 H36 0.9300 . ?
C37 C38 1.575(5) . ?
C37 H37A 0.9700 . ?
C37 H37B 0.9700 . ?
C38 H38A 0.9700 . ?
C38 H38B 0.9700 . ?

loop_
_geom_torsion_atom_site_label_1
_geom_torsion_atom_site_label_2
_geom_torsion_atom_site_label_3
_geom_torsion_atom_site_label_4
_geom_torsion
_geom_torsion_site_symmetry_1
_geom_torsion_site_symmetry_2
_geom_torsion_site_symmetry_3
_geom_torsion_site_symmetry_4
_geom_torsion_publ_flag
C9 P1 C1 C2 -5.0(3) . . . . ?
C17 P1 C1 C2 -110.2(3) . . . . ?
C9 P1 C1 C6 176.7(3) . . . . ?
C17 P1 C1 C6 71.5(3) . . . . ?
C6 C1 C2 C3 0.8(5) . . . . ?
P1 C1 C2 C3 -177.4(2) . . . . ?
C1 C2 C3 C4 -1.7(5) . . . . ?
C1 C2 C3 C7 178.6(3) . . . . ?
C2 C3 C4 C5 0.8(5) . . . . ?
C7 C3 C4 C5 -179.5(3) . . . . ?
C3 C4 C5 C6 0.9(5) . . . . ?
C3 C4 C5 C8 -178.8(3) . . . . ?
C4 C5 C6 C1 -1.8(5) . . . . ?
C8 C5 C6 C1 177.9(3) . . . . ?
C2 C1 C6 C5 1.0(5) . . . . ?
P1 C1 C6 C5 179.3(2) . . . . ?
C1 P1 C9 C10 -83.9(3) . . . . ?
C17 P1 C9 C10 20.8(3) . . . . ?
C1 P1 C9 C15 92.8(2) . . . . ?
C17 P1 C9 C15 -162.5(2) . . . . ?
C15 C9 C10 C11 -1.3(4) . . . . ?
P1 C9 C10 C11 175.3(2) . . . . ?
C9 C10 C11 C13 -1.4(5) . . . . ?
C9 C10 C11 C12 177.4(3) . . . . ?
C10 C11 C13 C14 2.9(5) . . . . ?
C12 C11 C13 C14 -175.8(4) . . . . ?
C11 C13 C14 C15 -1.8(5) . . . . ?
C11 C13 C14 C16 175.7(3) . . . . ?
C13 C14 C15 C9 -1.0(5) . . . . ?
C16 C14 C15 C9 -178.5(3) . . . . ?
C10 C9 C15 C14 2.5(4) . . . . ?
P1 C9 C15 C14 -174.4(3) . . . . ?
C1 P1 C17 C22 0.2(3) . . . . ?
C9 P1 C17 C22 -104.2(2) . . . . ?
C1 P1 C17 C18 -178.1(2) . . . . ?
C9 P1 C17 C18 77.6(2) . . . . ?
C22 C17 C18 C19 0.2(4) . . . . ?
P1 C17 C18 C19 178.5(2) . . . . ?
C17 C18 C19 C20 1.1(5) . . . . ?
C18 C19 C20 C21 -1.2(5) . . . . ?
C19 C20 C21 C22 0.1(5) . . . . ?
C19 C20 C21 C23 -178.4(3) . . . . ?
C18 C17 C22 C21 -1.3(4) . . . . ?
P1 C17 C22 C21 -179.5(2) . . . . ?
C20 C21 C22 C17 1.2(4) . . . . ?
C23 C21 C22 C17 179.7(3) . . . . ?
C22 C21 C23 C24 -45.5(4) . . . . ?
C20 C21 C23 C24 132.9(3) . . . . ?
C22 C21 C23 C28 129.9(3) . . . . ?
C20 C21 C23 C28 -51.6(4) . . . . ?
C28 C23 C24 C25 3.8(4) . . . . ?
C21 C23 C24 C25 179.3(3) . . . . ?
C23 C24 C25 C26 13.1(4) . . . . ?
C23 C24 C25 C38 -155.8(3) . . . . ?
C24 C25 C26 C27 -16.6(4) . . . . ?
C38 C25 C26 C27 152.2(3) . . . . ?
C25 C26 C27 C28 3.3(5) . . . . ?
C26 C27 C28 C23 13.6(5) . . . . ?
C26 C27 C28 C29 -151.2(3) . . . . ?
C24 C23 C28 C27 -16.9(4) . . . . ?
C21 C23 C28 C27 167.6(3) . . . . ?
C24 C23 C28 C29 147.3(3) . . . . ?
C21 C23 C28 C29 -28.2(5) . . . . ?
C27 C28 C29 C30 95.5(4) . . . . ?
C23 C28 C29 C30 -68.4(5) . . . . ?
C28 C29 C30 C31 -23.9(5) . . . . ?
C29 C30 C31 C32 -67.2(5) . . . . ?
C29 C30 C31 C36 98.4(4) . . . . ?
C36 C31 C32 C33 -14.0(5) . . . . ?
C30 C31 C32 C33 151.7(3) . . . . ?
C31 C32 C33 C34 0.5(5) . . . . ?
C32 C33 C34 C35 13.4(5) . . . . ?
C32 C33 C34 C37 -150.5(3) . . . . ?
C33 C34 C35 O1 174.6(3) . . . . ?
C37 C34 C35 O1 -21.3(5) . . . . ?
C33 C34 C35 C36 -14.1(5) . . . . ?
C37 C34 C35 C36 150.0(3) . . . . ?
O1 C35 C36 C31 171.7(3) . . . . ?
C34 C35 C36 C31 0.9(5) . . . . ?
C32 C31 C36 C35 13.3(5) . . . . ?
C30 C31 C36 C35 -153.2(3) . . . . ?
C33 C34 C37 C38 100.6(4) . . . . ?
C35 C34 C37 C38 -62.6(5) . . . . ?
C26 C25 C38 C37 -64.9(4) . . . . ?
C24 C25 C38 C37 103.5(4) . . . . ?
C34 C37 C38 C25 -23.1(5) . . . . ?
